data_7205655
loop_
_publ_author_name
'Kleyn, Anneli'
'Jacobs, Tia'
'Barbour, Leonard J.'

_publ_section_title
;
 Solid-state structural studies of oxacalix[2]arene[2]naphthalene as a
 molecular tweezer
;
_journal_issue 9
_journal_name_full CrystEngComm
_journal_page_first 3175
_journal_paper_doi 10.1039/c0ce00536c
_journal_volume 13
_journal_year 2011
_chemical_formula_moiety 'C32 H16 N4 O12'
_chemical_formula_sum 'C32 H16 N4 O12'
_chemical_formula_weight 648.49
_chemical_name_systematic
;
?
;
_space_group_IT_number 4
_symmetry_cell_setting monoclinic
_symmetry_space_group_name_Hall 'P 2yb'
_symmetry_space_group_name_H-M 'P 1 21 1'
_atom_sites_solution_hydrogens geom
_atom_sites_solution_primary direct
_atom_sites_solution_secondary difmap
_audit_creation_method SHELXL-97
_cell_angle_alpha 90.00
_cell_angle_beta 112.033(4)
_cell_angle_gamma 90.00
_cell_formula_units_Z 2
_cell_length_a 10.8413(4)
_cell_length_b 10.7317(3)
_cell_length_c 12.4040(4)
_cell_measurement_reflns_used 2616
_cell_measurement_temperature 100(2)
_cell_measurement_theta_max 64.4821
_cell_measurement_theta_min 3.8412
_cell_volume 1337.75(8)
_computing_cell_refinement 'SMART (Bruker, 2003)'
_computing_data_collection 'SMART (Bruker, 2002)'
_computing_data_reduction SAINT
_computing_molecular_graphics 'X-Seed (Barbour,2001;Atwood&Barbour,2003)'
_computing_publication_material 'X-Seed (Barbour,2001;Atwood&Barbour,2003)'
_computing_structure_refinement 'SHELXL-97 (Sheldrick, 1997)'
_computing_structure_solution 'SHELXS-97 (Sheldrick, 1990)'
_diffrn_ambient_temperature 100(2)
_diffrn_detector_area_resol_mean 0
_diffrn_measured_fraction_theta_full 0.977
_diffrn_measured_fraction_theta_max 0.977
_diffrn_measurement_device_type 'Bruker APEX-II CCD'
_diffrn_measurement_method '\f and \w scans'
_diffrn_radiation_monochromator graphite
_diffrn_radiation_source 'fine-focus sealed tube'
_diffrn_radiation_type CuK\a
_diffrn_radiation_wavelength 1.54184
_diffrn_reflns_av_R_equivalents 0.0384
_diffrn_reflns_av_sigmaI/netI 0.0726
_diffrn_reflns_limit_h_max 12
_diffrn_reflns_limit_h_min -11
_diffrn_reflns_limit_k_max 12
_diffrn_reflns_limit_k_min -12
_diffrn_reflns_limit_l_max 10
_diffrn_reflns_limit_l_min -14
_diffrn_reflns_number 6183
_diffrn_reflns_theta_full 64.58
_diffrn_reflns_theta_max 64.58
_diffrn_reflns_theta_min 3.84
_diffrn_standards_decay_% 0
_diffrn_standards_interval_count 0
_diffrn_standards_interval_time 0
_diffrn_standards_number 0
_exptl_absorpt_coefficient_mu 1.0811
_exptl_absorpt_correction_T_max 0.981
_exptl_absorpt_correction_T_min 0.954
_exptl_absorpt_correction_type multi-scan
_exptl_absorpt_process_details '(SADABS; Bruker, 2002)'
_exptl_crystal_colour 'clear yellow'
_exptl_crystal_density_diffrn 1.610
_exptl_crystal_density_method 'not measured'
_exptl_crystal_description plate
_exptl_crystal_F_000 664
_exptl_crystal_size_max 0.03
_exptl_crystal_size_mid 0.02
_exptl_crystal_size_min 0.01
_refine_diff_density_max 0.287
_refine_diff_density_min -0.198
_refine_diff_density_rms 0.050
_refine_ls_abs_structure_details 'Flack H D (1983), Acta Cryst. A39, 876-881'
_refine_ls_abs_structure_Flack 0.3(3)
_refine_ls_extinction_method none
_refine_ls_goodness_of_fit_ref 0.833
_refine_ls_hydrogen_treatment constr
_refine_ls_matrix_type full
_refine_ls_number_parameters 433
_refine_ls_number_reflns 3567
_refine_ls_number_restraints 1
_refine_ls_restrained_S_all 0.625
_refine_ls_R_factor_all 0.0622
_refine_ls_R_factor_gt 0.0388
_refine_ls_shift/su_max 0.000
_refine_ls_shift/su_mean 0.000
_refine_ls_structure_factor_coef Fsqd
_refine_ls_weighting_details 'calc w=1/[\s^2^(Fo^2^)+(0.1000P)^2^+0.0000P] where P=(Fo^2^+2Fc^2^)/3'
_refine_ls_weighting_scheme calc
_refine_ls_wR_factor_gt 0.0924
_refine_ls_wR_factor_ref 0.1040
_reflns_number_gt 2444
_reflns_number_total 3567
_reflns_threshold_expression >2sigma(I)
_cod_data_source_file c0ce00536c.txt
_cod_data_source_block 1a
_cod_original_sg_symbol_H-M p21
_cod_database_code 7205655

loop_
_symmetry_equiv_pos_as_xyz
'x, y, z'
'-x, y+1/2, -z'

loop_
_atom_site_label
_atom_site_type_symbol
_atom_site_fract_x
_atom_site_fract_y
_atom_site_fract_z
_atom_site_U_iso_or_equiv
_atom_site_adp_type
_atom_site_occupancy
_atom_site_symmetry_multiplicity
_atom_site_calc_flag
_atom_site_refinement_flags
_atom_site_disorder_assembly
_atom_site_disorder_group
O1 O 0.2818(3) 0.3717(3) 0.8462(2) 0.0334(7) Uani 1 1 d . . .
C2 C 0.4119(4) 0.3235(4) 0.9054(3) 0.0298(10) Uani 1 1 d . . .
C3 C 0.4886(4) 0.3648(4) 1.0131(3) 0.0295(10) Uani 1 1 d . . .
H3 H 0.4551 0.4269 1.0494 0.035 Uiso 1 1 calc R . .
C4 C 0.6179(4) 0.3163(4) 1.0718(3) 0.0301(10) Uani 1 1 d . . .
O5 O 0.3088(3) 0.4117(3) 0.2581(2) 0.0426(8) Uani 1 1 d . . .
C5 C 0.7019(5) 0.3597(4) 1.1838(4) 0.0406(12) Uani 1 1 d . . .
H5 H 0.6712 0.4217 1.2224 0.049 Uiso 1 1 calc R . .
C6 C 0.8272(5) 0.3114(5) 1.2354(4) 0.0460(13) Uani 1 1 d . . .
H6 H 0.8832 0.3398 1.3104 0.055 Uiso 1 1 calc R . .
O7 O 0.4900(3) 0.5050(3) 0.3602(3) 0.0469(9) Uani 1 1 d . . .
C7 C 0.8741(5) 0.2208(5) 1.1792(4) 0.0460(13) Uani 1 1 d . . .
H7 H 0.9617 0.1890 1.2165 0.055 Uiso 1 1 calc R . .
N8 N 0.1927(3) 0.1197(3) 0.5106(3) 0.0300(8) Uani 1 1 d . . .
C8 C 0.7964(4) 0.1774(5) 1.0721(4) 0.0412(12) Uani 1 1 d . . .
H8 H 0.8300 0.1157 1.0354 0.049 Uiso 1 1 calc R . .
O9 O 0.0084(3) 0.3215(3) 0.5361(3) 0.0402(8) Uani 1 1 d . . .
C9 C 0.6661(4) 0.2238(4) 1.0155(3) 0.0338(11) Uani 1 1 d . . .
N10 N 0.0582(3) 0.3666(3) 0.6346(3) 0.0297(8) Uani 1 1 d . . .
C10 C 0.5811(4) 0.1801(4) 0.9035(3) 0.0290(10) Uani 1 1 d . . .
H10 H 0.6107 0.1159 0.8663 0.035 Uiso 1 1 calc R . .
C11 C 0.4593(4) 0.2296(4) 0.8506(3) 0.0280(10) Uani 1 1 d . . .
O12 O 0.3729(3) 0.1864(3) 0.7401(2) 0.0316(7) Uani 1 1 d . . .
N12 N 0.3993(4) 0.4343(3) 0.3523(3) 0.0323(8) Uani 1 1 d . . .
C13 C 0.3853(4) 0.2413(4) 0.6466(4) 0.0277(10) Uani 1 1 d . . .
C14 C 0.2950(4) 0.2137(4) 0.5330(4) 0.0277(10) Uani 1 1 d . . .
O15 O 0.1222(3) 0.0981(3) 0.4080(2) 0.0393(8) Uani 1 1 d . . .
C15 C 0.3046(4) 0.2775(4) 0.4402(3) 0.0265(9) Uani 1 1 d . . .
H15 H 0.2454 0.2569 0.3638 0.032 Uiso 1 1 calc R . .
C16 C 0.3973(4) 0.3700(4) 0.4545(3) 0.0275(9) Uani 1 1 d . . .
O17 O 0.1759(3) 0.0685(3) 0.5918(3) 0.0446(8) Uani 1 1 d . . .
C17 C 0.4873(4) 0.3997(4) 0.5670(3) 0.0280(10) Uani 1 1 d . . .
C18 C 0.4818(4) 0.3317(4) 0.6598(3) 0.0273(9) Uani 1 1 d . . .
H18 H 0.5463 0.3473 0.7353 0.033 Uiso 1 1 calc R . .
O19 O 0.5705(3) 0.4991(3) 0.5850(2) 0.0283(6) Uani 1 1 d . . .
C20 C 0.6492(4) 0.5273(4) 0.7008(3) 0.0262(10) Uani 1 1 d . . .
C21 C 0.7636(4) 0.4650(4) 0.7589(3) 0.0288(10) Uani 1 1 d . . .
H21 H 0.7915 0.4006 0.7207 0.035 Uiso 1 1 calc R . .
O22 O 0.2226(3) 0.6445(3) 0.3874(3) 0.0451(8) Uani 1 1 d . . .
C22 C 0.8422(4) 0.4946(4) 0.8760(3) 0.0299(10) Uani 1 1 d . . .
C23 C 0.9544(4) 0.4272(4) 0.9413(4) 0.0372(11) Uani 1 1 d . . .
H23 H 0.9826 0.3607 0.9055 0.045 Uiso 1 1 calc R . .
C24 C 1.0252(5) 0.4533(5) 1.0553(4) 0.0440(12) Uani 1 1 d . . .
H24 H 1.1009 0.4046 1.0983 0.053 Uiso 1 1 calc R . .
C25 C 0.9856(5) 0.5538(5) 1.1096(4) 0.0442(13) Uani 1 1 d . . .
H25 H 1.0357 0.5730 1.1889 0.053 Uiso 1 1 calc R . .
C26 C 0.8764(4) 0.6226(5) 1.0486(4) 0.0395(11) Uani 1 1 d . . .
H26 H 0.8508 0.6898 1.0855 0.047 Uiso 1 1 calc R . .
C27 C 0.8005(4) 0.5951(4) 0.9308(4) 0.0318(10) Uani 1 1 d . . .
O28 O 0.2991(3) 0.8013(3) 0.5040(3) 0.0430(8) Uani 1 1 d . . .
C28 C 0.6823(4) 0.6598(4) 0.8666(3) 0.0312(10) Uani 1 1 d . . .
H28 H 0.6550 0.7281 0.9010 0.037 Uiso 1 1 calc R . .
C29 C 0.6069(4) 0.6249(4) 0.7558(3) 0.0284(10) Uani 1 1 d . . .
O30 O 0.4852(3) 0.6858(3) 0.6936(2) 0.0304(7) Uani 1 1 d . . .
C31 C 0.3764(4) 0.6158(4) 0.6847(3) 0.0289(10) Uani 1 1 d . . .
O32 O 0.0233(3) 0.3392(3) 0.7146(3) 0.0424(8) Uani 1 1 d . . .
C32 C 0.2653(4) 0.6153(4) 0.5814(3) 0.0301(10) Uani 1 1 d . . .
C33 C 0.1614(4) 0.5346(4) 0.5666(3) 0.0280(10) Uani 1 1 d . . .
H33 H 0.0871 0.5329 0.4949 0.034 Uiso 1 1 calc R . .
C34 C 0.1654(4) 0.4562(4) 0.6559(3) 0.0296(10) Uani 1 1 d . . .
C35 C 0.2726(4) 0.4573(4) 0.7605(3) 0.0303(10) Uani 1 1 d . . .
C36 C 0.3776(4) 0.5384(4) 0.7752(3) 0.0276(9) Uani 1 1 d . . .
H36 H 0.4509 0.5410 0.8476 0.033 Uiso 1 1 calc R . .
N38 N 0.2636(4) 0.6927(4) 0.4850(3) 0.0336(9) Uani 1 1 d . . .

loop_
_atom_site_aniso_label
_atom_site_aniso_U_11
_atom_site_aniso_U_22
_atom_site_aniso_U_33
_atom_site_aniso_U_23
_atom_site_aniso_U_13
_atom_site_aniso_U_12
O1 0.0372(17) 0.0314(17) 0.0340(16) 0.0061(14) 0.0159(13) -0.0001(15)
C2 0.037(2) 0.027(2) 0.027(2) 0.008(2) 0.0142(19) 0.001(2)
C3 0.046(3) 0.021(2) 0.027(2) 0.0034(18) 0.019(2) -0.003(2)
C4 0.043(2) 0.022(2) 0.027(2) 0.0031(19) 0.015(2) -0.004(2)
O5 0.052(2) 0.043(2) 0.0238(15) 0.0024(15) 0.0036(15) -0.0072(17)
C5 0.056(3) 0.036(3) 0.030(2) 0.000(2) 0.016(2) -0.010(3)
C6 0.045(3) 0.048(3) 0.032(2) 0.008(2) -0.001(2) -0.017(3)
O7 0.0538(19) 0.048(2) 0.0339(17) 0.0072(15) 0.0109(15) -0.0194(18)
C7 0.039(3) 0.052(3) 0.042(3) 0.012(3) 0.009(2) -0.002(3)
N8 0.0326(19) 0.032(2) 0.0239(18) -0.0036(17) 0.0090(16) -0.0007(17)
C8 0.041(3) 0.044(3) 0.035(3) 0.008(2) 0.011(2) -0.005(3)
O9 0.0428(17) 0.0385(19) 0.0358(17) -0.0038(16) 0.0108(14) -0.0095(16)
C9 0.041(3) 0.033(3) 0.028(2) 0.005(2) 0.014(2) -0.005(2)
N10 0.0328(19) 0.0284(19) 0.029(2) -0.0019(17) 0.0126(17) -0.0017(17)
C10 0.041(2) 0.027(2) 0.024(2) 0.003(2) 0.016(2) 0.000(2)
C11 0.042(3) 0.024(2) 0.0178(19) 0.0013(18) 0.0106(19) -0.006(2)
O12 0.0374(16) 0.0343(17) 0.0228(14) -0.0014(14) 0.0109(12) -0.0070(14)
N12 0.042(2) 0.026(2) 0.025(2) 0.0031(17) 0.0098(18) 0.0029(19)
C13 0.036(2) 0.024(2) 0.029(2) 0.0047(19) 0.0176(19) 0.002(2)
C14 0.030(2) 0.026(2) 0.029(2) 0.0003(19) 0.0128(18) -0.002(2)
O15 0.0399(17) 0.043(2) 0.0308(16) -0.0069(15) 0.0084(14) -0.0090(16)
C15 0.034(2) 0.024(2) 0.020(2) -0.0057(18) 0.0082(18) 0.005(2)
C16 0.033(2) 0.029(2) 0.023(2) -0.0005(19) 0.0146(18) 0.001(2)
O17 0.0502(19) 0.042(2) 0.0361(17) 0.0071(16) 0.0095(15) -0.0123(17)
C17 0.033(2) 0.022(2) 0.032(2) -0.0021(19) 0.0156(19) -0.001(2)
C18 0.031(2) 0.028(2) 0.024(2) -0.0015(18) 0.0108(17) -0.002(2)
O19 0.0348(15) 0.0267(16) 0.0215(14) -0.0030(12) 0.0084(12) -0.0051(14)
C20 0.034(2) 0.028(2) 0.0171(19) -0.0012(18) 0.0100(18) -0.007(2)
C21 0.035(2) 0.026(2) 0.026(2) -0.0033(19) 0.012(2) 0.000(2)
O22 0.058(2) 0.046(2) 0.0305(17) 0.0072(15) 0.0153(15) 0.0049(17)
C22 0.030(2) 0.030(2) 0.032(2) 0.004(2) 0.0145(19) -0.004(2)
C23 0.032(2) 0.038(3) 0.037(2) 0.003(2) 0.009(2) -0.003(2)
C24 0.038(3) 0.044(3) 0.040(3) 0.010(2) 0.004(2) 0.000(2)
C25 0.048(3) 0.053(3) 0.030(2) 0.006(2) 0.012(2) -0.008(3)
C26 0.047(3) 0.038(3) 0.035(2) 0.001(2) 0.017(2) -0.005(3)
C27 0.037(2) 0.033(3) 0.026(2) 0.002(2) 0.0116(19) -0.006(2)
O28 0.0455(18) 0.0312(18) 0.0496(19) 0.0127(16) 0.0146(15) -0.0040(17)
C28 0.036(2) 0.027(2) 0.033(2) -0.006(2) 0.015(2) -0.002(2)
C29 0.036(2) 0.025(2) 0.026(2) 0.0012(19) 0.0132(19) -0.004(2)
O30 0.0309(15) 0.0278(16) 0.0326(15) 0.0058(14) 0.0121(12) 0.0018(14)
C31 0.035(2) 0.022(2) 0.031(2) -0.001(2) 0.0139(19) 0.001(2)
O32 0.0435(18) 0.043(2) 0.0463(18) 0.0095(16) 0.0236(15) -0.0029(16)
C32 0.036(2) 0.028(2) 0.028(2) 0.0052(19) 0.0137(19) 0.007(2)
C33 0.033(2) 0.027(2) 0.027(2) -0.0006(19) 0.0146(19) 0.001(2)
C34 0.032(2) 0.030(2) 0.028(2) -0.002(2) 0.0133(19) 0.001(2)
C35 0.041(3) 0.027(2) 0.028(2) 0.005(2) 0.018(2) 0.005(2)
C36 0.036(2) 0.023(2) 0.025(2) 0.0003(19) 0.0141(18) 0.003(2)
N38 0.037(2) 0.036(2) 0.0268(19) 0.0033(18) 0.0103(16) 0.0015(19)

loop_
_atom_type_symbol
_atom_type_description
_atom_type_scat_dispersion_real
_atom_type_scat_dispersion_imag
_atom_type_scat_source
C C 0.0181 0.0091 'International Tables Vol C Tables 4.2.6.8 and 6.1.1.4'
H H 0.0000 0.0000 'International Tables Vol C Tables 4.2.6.8 and 6.1.1.4'
N N 0.0311 0.0180 'International Tables Vol C Tables 4.2.6.8 and 6.1.1.4'
O O 0.0492 0.0322 'International Tables Vol C Tables 4.2.6.8 and 6.1.1.4'

loop_
_geom_angle_atom_site_label_1
_geom_angle_atom_site_label_2
_geom_angle_atom_site_label_3
_geom_angle
_geom_angle_site_symmetry_1
_geom_angle_site_symmetry_3
_geom_angle_publ_flag
C35 O1 C2 114.3(3) . . ?
C3 C2 C11 120.4(4) . . ?
C3 C2 O1 120.9(4) . . ?
C11 C2 O1 118.7(3) . . ?
C2 C3 C4 120.7(4) . . ?
C2 C3 H3 119.7 . . ?
C4 C3 H3 119.7 . . ?
C3 C4 C9 118.7(4) . . ?
C3 C4 C5 122.0(4) . . ?
C9 C4 C5 119.3(4) . . ?
C6 C5 C4 119.5(5) . . ?
C6 C5 H5 120.3 . . ?
C4 C5 H5 120.3 . . ?
C5 C6 C7 120.9(4) . . ?
C5 C6 H6 119.6 . . ?
C7 C6 H6 119.6 . . ?
C8 C7 C6 121.2(5) . . ?
C8 C7 H7 119.4 . . ?
C6 C7 H7 119.4 . . ?
O17 N8 O15 122.7(4) . . ?
O17 N8 C14 119.8(3) . . ?
O15 N8 C14 117.5(3) . . ?
C7 C8 C9 120.1(5) . . ?
C7 C8 H8 119.9 . . ?
C9 C8 H8 119.9 . . ?
C8 C9 C4 119.1(4) . . ?
C8 C9 C10 121.9(4) . . ?
C4 C9 C10 119.0(4) . . ?
O32 N10 O9 123.7(3) . . ?
O32 N10 C34 118.8(3) . . ?
O9 N10 C34 117.5(3) . . ?
C11 C10 C9 120.2(4) . . ?
C11 C10 H10 119.9 . . ?
C9 C10 H10 119.9 . . ?
C10 C11 C2 120.9(4) . . ?
C10 C11 O12 121.0(4) . . ?
C2 C11 O12 118.0(4) . . ?
C13 O12 C11 116.4(3) . . ?
O7 N12 O5 122.1(3) . . ?
O7 N12 C16 120.2(3) . . ?
O5 N12 C16 117.7(4) . . ?
O12 C13 C18 121.0(4) . . ?
O12 C13 C14 120.6(4) . . ?
C18 C13 C14 118.3(4) . . ?
C15 C14 C13 119.2(4) . . ?
C15 C14 N8 118.6(4) . . ?
C13 C14 N8 122.2(4) . . ?
C16 C15 C14 122.1(4) . . ?
C16 C15 H15 118.9 . . ?
C14 C15 H15 118.9 . . ?
C15 C16 C17 119.5(4) . . ?
C15 C16 N12 118.7(3) . . ?
C17 C16 N12 121.8(4) . . ?
O19 C17 C18 120.7(4) . . ?
O19 C17 C16 120.7(4) . . ?
C18 C17 C16 118.4(4) . . ?
C17 C18 C13 122.4(4) . . ?
C17 C18 H18 118.8 . . ?
C13 C18 H18 118.8 . . ?
C17 O19 C20 116.7(3) . . ?
C21 C20 O19 121.5(4) . . ?
C21 C20 C29 120.4(3) . . ?
O19 C20 C29 118.1(3) . . ?
C20 C21 C22 120.9(4) . . ?
C20 C21 H21 119.5 . . ?
C22 C21 H21 119.5 . . ?
C23 C22 C21 122.8(4) . . ?
C23 C22 C27 118.6(4) . . ?
C21 C22 C27 118.6(4) . . ?
C24 C23 C22 122.0(4) . . ?
C24 C23 H23 119.0 . . ?
C22 C23 H23 119.0 . . ?
C23 C24 C25 119.7(4) . . ?
C23 C24 H24 120.1 . . ?
C25 C24 H24 120.1 . . ?
C26 C25 C24 120.2(4) . . ?
C26 C25 H25 119.9 . . ?
C24 C25 H25 119.9 . . ?
C25 C26 C27 120.7(4) . . ?
C25 C26 H26 119.7 . . ?
C27 C26 H26 119.7 . . ?
C28 C27 C26 122.2(4) . . ?
C28 C27 C22 118.9(4) . . ?
C26 C27 C22 118.8(4) . . ?
C29 C28 C27 120.6(4) . . ?
C29 C28 H28 119.7 . . ?
C27 C28 H28 119.7 . . ?
C28 C29 O30 120.5(4) . . ?
C28 C29 C20 120.6(4) . . ?
O30 C29 C20 118.9(3) . . ?
C31 O30 C29 113.0(3) . . ?
O30 C31 C32 120.0(4) . . ?
O30 C31 C36 121.0(4) . . ?
C32 C31 C36 118.9(4) . . ?
C33 C32 C31 120.5(4) . . ?
C33 C32 N38 119.6(4) . . ?
C31 C32 N38 119.7(4) . . ?
C32 C33 C34 119.9(4) . . ?
C32 C33 H33 120.0 . . ?
C34 C33 H33 120.0 . . ?
C33 C34 C35 120.8(4) . . ?
C33 C34 N10 118.4(3) . . ?
C35 C34 N10 120.7(4) . . ?
O1 C35 C34 120.7(4) . . ?
O1 C35 C36 119.8(4) . . ?
C34 C35 C36 119.3(4) . . ?
C35 C36 C31 120.6(4) . . ?
C35 C36 H36 119.7 . . ?
C31 C36 H36 119.7 . . ?
O28 N38 O22 124.1(4) . . ?
O28 N38 C32 118.8(4) . . ?
O22 N38 C32 117.1(4) . . ?

loop_
_geom_bond_atom_site_label_1
_geom_bond_atom_site_label_2
_geom_bond_distance
_geom_bond_site_symmetry_2
_geom_bond_publ_flag
O1 C35 1.379(5) . ?
O1 C2 1.421(5) . ?
C2 C3 1.356(5) . ?
C2 C11 1.416(6) . ?
C3 C4 1.414(6) . ?
C3 H3 0.9500 . ?
C4 C9 1.421(6) . ?
C4 C5 1.424(6) . ?
O5 N12 1.236(4) . ?
C5 C6 1.368(7) . ?
C5 H5 0.9500 . ?
C6 C7 1.397(7) . ?
C6 H6 0.9500 . ?
O7 N12 1.216(4) . ?
C7 C8 1.361(7) . ?
C7 H7 0.9500 . ?
N8 O17 1.219(4) . ?
N8 O15 1.236(4) . ?
N8 C14 1.447(5) . ?
C8 C9 1.412(6) . ?
C8 H8 0.9500 . ?
O9 N10 1.235(4) . ?
C9 C10 1.428(6) . ?
N10 O32 1.222(4) . ?
N10 C34 1.454(5) . ?
C10 C11 1.343(6) . ?
C10 H10 0.9500 . ?
C11 O12 1.416(5) . ?
O12 C13 1.353(5) . ?
N12 C16 1.451(5) . ?
C13 C18 1.390(6) . ?
C13 C14 1.413(6) . ?
C14 C15 1.377(6) . ?
C15 C16 1.376(6) . ?
C15 H15 0.9500 . ?
C16 C17 1.406(6) . ?
C17 O19 1.360(5) . ?
C17 C18 1.384(5) . ?
C18 H18 0.9500 . ?
O19 C20 1.401(5) . ?
C20 C21 1.354(6) . ?
C20 C29 1.417(6) . ?
C21 C22 1.417(5) . ?
C21 H21 0.9500 . ?
O22 N38 1.235(5) . ?
C22 C23 1.385(6) . ?
C22 C27 1.435(6) . ?
C23 C24 1.361(6) . ?
C23 H23 0.9500 . ?
C24 C25 1.421(7) . ?
C24 H24 0.9500 . ?
C25 C26 1.360(7) . ?
C25 H25 0.9500 . ?
C26 C27 1.413(6) . ?
C26 H26 0.9500 . ?
C27 C28 1.412(6) . ?
O28 N38 1.222(5) . ?
C28 C29 1.362(5) . ?
C28 H28 0.9500 . ?
C29 O30 1.414(5) . ?
O30 C31 1.367(5) . ?
C31 C32 1.391(6) . ?
C31 C36 1.393(6) . ?
C32 C33 1.378(6) . ?
C32 N38 1.451(5) . ?
C33 C34 1.379(6) . ?
C33 H33 0.9500 . ?
C34 C35 1.379(6) . ?
C35 C36 1.389(6) . ?
C36 H36 0.9500 . ?

loop_
_geom_torsion_atom_site_label_1
_geom_torsion_atom_site_label_2
_geom_torsion_atom_site_label_3
_geom_torsion_atom_site_label_4
_geom_torsion
_geom_torsion_site_symmetry_1
_geom_torsion_site_symmetry_2
_geom_torsion_site_symmetry_3
_geom_torsion_site_symmetry_4
_geom_torsion_publ_flag
C35 O1 C2 C3 102.6(4) . . . . ?
C35 O1 C2 C11 -78.6(4) . . . . ?
C11 C2 C3 C4 1.0(6) . . . . ?
O1 C2 C3 C4 179.8(3) . . . . ?
C2 C3 C4 C9 0.3(6) . . . . ?
C2 C3 C4 C5 178.6(4) . . . . ?
C3 C4 C5 C6 -178.5(4) . . . . ?
C9 C4 C5 C6 -0.3(6) . . . . ?
C4 C5 C6 C7 0.5(7) . . . . ?
C5 C6 C7 C8 -0.4(7) . . . . ?
C6 C7 C8 C9 0.1(7) . . . . ?
C7 C8 C9 C4 0.1(6) . . . . ?
C7 C8 C9 C10 -179.5(4) . . . . ?
C3 C4 C9 C8 178.3(4) . . . . ?
C5 C4 C9 C8 0.0(6) . . . . ?
C3 C4 C9 C10 -2.1(6) . . . . ?
C5 C4 C9 C10 179.6(4) . . . . ?
C8 C9 C10 C11 -177.7(4) . . . . ?
C4 C9 C10 C11 2.6(6) . . . . ?
C9 C10 C11 C2 -1.4(6) . . . . ?
C9 C10 C11 O12 -179.2(4) . . . . ?
C3 C2 C11 C10 -0.5(6) . . . . ?
O1 C2 C11 C10 -179.3(4) . . . . ?
C3 C2 C11 O12 177.5(4) . . . . ?
O1 C2 C11 O12 -1.4(5) . . . . ?
C10 C11 O12 C13 -87.5(5) . . . . ?
C2 C11 O12 C13 94.6(4) . . . . ?
C11 O12 C13 C18 2.5(5) . . . . ?
C11 O12 C13 C14 -173.6(4) . . . . ?
O12 C13 C14 C15 175.6(4) . . . . ?
C18 C13 C14 C15 -0.7(6) . . . . ?
O12 C13 C14 N8 -4.8(6) . . . . ?
C18 C13 C14 N8 179.0(4) . . . . ?
O17 N8 C14 C15 -174.6(4) . . . . ?
O15 N8 C14 C15 2.9(5) . . . . ?
O17 N8 C14 C13 5.7(6) . . . . ?
O15 N8 C14 C13 -176.8(4) . . . . ?
C13 C14 C15 C16 -1.8(6) . . . . ?
N8 C14 C15 C16 178.5(4) . . . . ?
C14 C15 C16 C17 1.2(6) . . . . ?
C14 C15 C16 N12 -178.9(4) . . . . ?
O7 N12 C16 C15 -170.7(4) . . . . ?
O5 N12 C16 C15 7.2(5) . . . . ?
O7 N12 C16 C17 9.2(6) . . . . ?
O5 N12 C16 C17 -172.9(4) . . . . ?
C15 C16 C17 O19 -173.1(3) . . . . ?
N12 C16 C17 O19 7.0(6) . . . . ?
C15 C16 C17 C18 1.8(6) . . . . ?
N12 C16 C17 C18 -178.1(4) . . . . ?
O19 C17 C18 C13 170.5(4) . . . . ?
C16 C17 C18 C13 -4.4(6) . . . . ?
O12 C13 C18 C17 -172.4(4) . . . . ?
C14 C13 C18 C17 3.8(6) . . . . ?
C18 C17 O19 C20 0.3(5) . . . . ?
C16 C17 O19 C20 175.1(4) . . . . ?
C17 O19 C20 C21 81.3(4) . . . . ?
C17 O19 C20 C29 -99.8(4) . . . . ?
O19 C20 C21 C22 179.9(4) . . . . ?
C29 C20 C21 C22 1.0(6) . . . . ?
C20 C21 C22 C23 174.9(4) . . . . ?
C20 C21 C22 C27 -2.1(6) . . . . ?
C21 C22 C23 C24 -176.9(4) . . . . ?
C27 C22 C23 C24 0.1(6) . . . . ?
C22 C23 C24 C25 -1.1(7) . . . . ?
C23 C24 C25 C26 0.9(7) . . . . ?
C24 C25 C26 C27 0.2(7) . . . . ?
C25 C26 C27 C28 176.3(4) . . . . ?
C25 C26 C27 C22 -1.2(6) . . . . ?
C23 C22 C27 C28 -176.5(4) . . . . ?
C21 C22 C27 C28 0.6(6) . . . . ?
C23 C22 C27 C26 1.0(6) . . . . ?
C21 C22 C27 C26 178.1(4) . . . . ?
C26 C27 C28 C29 -175.4(4) . . . . ?
C22 C27 C28 C29 2.0(6) . . . . ?
C27 C28 C29 O30 176.9(3) . . . . ?
C27 C28 C29 C20 -3.2(6) . . . . ?
C21 C20 C29 C28 1.7(6) . . . . ?
O19 C20 C29 C28 -177.2(4) . . . . ?
C21 C20 C29 O30 -178.3(4) . . . . ?
O19 C20 C29 O30 2.7(5) . . . . ?
C28 C29 O30 C31 -105.1(4) . . . . ?
C20 C29 O30 C31 74.9(4) . . . . ?
C29 O30 C31 C32 -140.3(4) . . . . ?
C29 O30 C31 C36 35.6(5) . . . . ?
O30 C31 C32 C33 172.5(4) . . . . ?
C36 C31 C32 C33 -3.5(6) . . . . ?
O30 C31 C32 N38 -2.3(6) . . . . ?
C36 C31 C32 N38 -178.3(4) . . . . ?
C31 C32 C33 C34 2.0(6) . . . . ?
N38 C32 C33 C34 176.7(4) . . . . ?
C32 C33 C34 C35 0.0(6) . . . . ?
C32 C33 C34 N10 -176.1(4) . . . . ?
O32 N10 C34 C33 -146.6(4) . . . . ?
O9 N10 C34 C33 34.2(5) . . . . ?
O32 N10 C34 C35 37.4(6) . . . . ?
O9 N10 C34 C35 -141.9(4) . . . . ?
C2 O1 C35 C34 139.4(4) . . . . ?
C2 O1 C35 C36 -34.7(5) . . . . ?
C33 C34 C35 O1 -174.5(4) . . . . ?
N10 C34 C35 O1 1.5(6) . . . . ?
C33 C34 C35 C36 -0.2(6) . . . . ?
N10 C34 C35 C36 175.7(4) . . . . ?
O1 C35 C36 C31 172.9(4) . . . . ?
C34 C35 C36 C31 -1.4(6) . . . . ?
O30 C31 C36 C35 -172.7(4) . . . . ?
C32 C31 C36 C35 3.2(6) . . . . ?
C33 C32 N38 O28 138.4(4) . . . . ?
C31 C32 N38 O28 -46.8(5) . . . . ?
C33 C32 N38 O22 -39.7(5) . . . . ?
C31 C32 N38 O22 135.1(4) . . . . ?
